data_7059616
loop_
_publ_author_name
'Wang, Wen-Min'
'Huai, Lei'
'Wang, Xi-Wen'
'Jiang, Kai-Jun'
'Shen, Hai-Yun'
'Gao, Hong-Ling'
'Fang, Ming'
'Cui, Jian-Zhong'

_publ_section_title
;
 Structures, magnetic refrigeration and single molecule-magnet behavior of
 five rhombus-shaped tetranuclear Ln(iii)-based clusters
;
_journal_issue 25
_journal_name_full 'New Journal of Chemistry'
_journal_page_first 10266
_journal_page_last 10274
_journal_paper_doi 10.1039/D0NJ01969K
_journal_volume 44
_journal_year 2020
_chemical_formula_moiety 'C104 H84 Dy4 N12 O16 S6, C2 H3 N'
_chemical_formula_sum 'C106 H87 Dy4 N13 O16 S6'
_chemical_formula_weight 2641.24
_space_group_crystal_system monoclinic
_space_group_IT_number 14
_space_group_name_Hall '-P 2yn'
_space_group_name_H-M_alt 'P 1 21/n 1'
_atom_sites_solution_hydrogens mixed
_audit_creation_date 2020-05-09
_audit_creation_method
;
Olex2 1.2
(compiled 2018.05.29 svn.r3508 for OlexSys, GUI svn.r5506)
;
_audit_update_record
;
2020-05-12 deposited with the CCDC.	2020-05-15 downloaded from the CCDC.
;
_cell_angle_alpha 90
_cell_angle_beta 102.649(4)
_cell_angle_gamma 90
_cell_formula_units_Z 2
_cell_length_a 15.194(3)
_cell_length_b 12.779(2)
_cell_length_c 28.304(5)
_cell_measurement_reflns_used 14573
_cell_measurement_temperature 113(2)
_cell_measurement_theta_max 27.5
_cell_measurement_theta_min 3.1
_cell_volume 5362.2(17)
_computing_cell_refinement 'CrystalClear-SM Expert 2.1 b42'
_computing_data_collection 'CrystalClear-SM Expert 2.1 b42 (Rigaku, 2015)'
_computing_data_reduction 'CrystalClear-SM Expert 2.1 b42'
_computing_molecular_graphics 'Olex2 (Dolomanov et al., 2009)'
_computing_publication_material 'Olex2 (Dolomanov et al., 2009)'
_computing_structure_refinement 'XL (Sheldrick, 2008)'
_computing_structure_solution 'SHELXS-97 (Sheldrick, 1990)'
_diffrn_ambient_temperature 113.15
_diffrn_detector_area_resol_mean 5.814
_diffrn_measured_fraction_theta_full 0.989
_diffrn_measured_fraction_theta_max 0.983
_diffrn_measurement_device_type 'Bruker P4'
_diffrn_measurement_method '\w scans'
_diffrn_radiation_monochromator graphite
_diffrn_radiation_type MoK\a
_diffrn_radiation_wavelength 0.71073
_diffrn_reflns_av_R_equivalents 0.0356
_diffrn_reflns_av_unetI/netI 0.0273
_diffrn_reflns_Laue_measured_fraction_full 0.989
_diffrn_reflns_Laue_measured_fraction_max 0.983
_diffrn_reflns_limit_h_max 19
_diffrn_reflns_limit_h_min -19
_diffrn_reflns_limit_k_max 16
_diffrn_reflns_limit_k_min -16
_diffrn_reflns_limit_l_max 36
_diffrn_reflns_limit_l_min -23
_diffrn_reflns_number 53324
_diffrn_reflns_point_group_measured_fraction_full 0.989
_diffrn_reflns_point_group_measured_fraction_max 0.983
_diffrn_reflns_theta_full 25.242
_diffrn_reflns_theta_max 27.537
_diffrn_reflns_theta_min 3.122
_exptl_absorpt_coefficient_mu 2.941
_exptl_absorpt_correction_T_max 0.7192
_exptl_absorpt_correction_T_min 0.5908
_exptl_absorpt_correction_type multi-scan
_exptl_absorpt_process_details 'REQAB (Rigaku, 1998)'
_exptl_crystal_colour Colorless
_exptl_crystal_density_diffrn 1.636
_exptl_crystal_density_method "'not measured'"
_exptl_crystal_description Prism
_exptl_crystal_F_000 2604
_exptl_crystal_size_max 0.2
_exptl_crystal_size_mid 0.18
_exptl_crystal_size_min 0.12
_refine_diff_density_max 1.777
_refine_diff_density_min -1.029
_refine_diff_density_rms 0.128
_refine_ls_extinction_method none
_refine_ls_goodness_of_fit_ref 1.073
_refine_ls_hydrogen_treatment mixed
_refine_ls_matrix_type full
_refine_ls_number_parameters 677
_refine_ls_number_reflns 12167
_refine_ls_number_restraints 103
_refine_ls_restrained_S_all 1.076
_refine_ls_R_factor_all 0.0370
_refine_ls_R_factor_gt 0.0302
_refine_ls_shift/su_max 0.001
_refine_ls_shift/su_mean 0.000
_refine_ls_structure_factor_coef Fsqd
_refine_ls_weighting_details 'w=1/[\s^2^(Fo^2^)+(0.0446P)^2^+7.7295P] where P=(Fo^2^+2Fc^2^)/3'
_refine_ls_weighting_scheme calc
_refine_ls_wR_factor_gt 0.0802
_refine_ls_wR_factor_ref 0.0835
_reflns_Friedel_coverage 0.000
_reflns_number_gt 10683
_reflns_number_total 12167
_reflns_threshold_expression 'I > 2\s(I)'
_cod_data_source_file d0nj01969k2.cif
_cod_data_source_block 4
_cod_depositor_comments
;Adding full bibliography for 7059614--7059618.cif.

 Adding full bibliography for 7059614--7059618.cif.
;
_cod_original_cell_volume 5362.3(15)
_cod_database_code 7059616
_shelx_shelxl_version_number 2018/3
_shelx_space_group_comment
;
The symmetry employed for this shelxl refinement is uniquely defined
by the following loop, which should always be used as a source of
symmetry information in preference to the above space-group names.
They are only intended as comments.
;
_shelx_estimated_absorpt_t_max 0.719
_shelx_estimated_absorpt_t_min 0.591
_olex2_refinement_description
;
1. Fixed Uiso
 At 1.2 times of:
  All C(H) groups
 At 1.5 times of:
  All C(H,H,H) groups
2. Restrained distances
 N4-C24 = N4-C24'
 1.3 with sigma of 0.01
 C24-C25 = C24'-C25'
 1.45 with sigma of 0.01
 C26'-C27'
 1.42 with sigma of 0.01
 C25'-C26' = C27'-C28'
 1.36 with sigma of 0.01
 S2'-C25' = S2'-C28'
 1.72 with sigma of 0.01
 O8-H8
 0.82 with sigma of 0.02
3. Restrained planarity
 C24', C25', C26', C27', C28', S2'
 with sigma of 0.01
4. Uiso/Uaniso restraints and constraints
Uanis(C24) \\sim Ueq, Uanis(C25) \\sim Ueq, Uanis(C26) \\sim Ueq, Uanis(C27)
\\sim Ueq, Uanis(C28) \\sim Ueq, Uanis(S2) \\sim Ueq, Uanis(C24') \\sim Ueq,
Uanis(C25') \\sim Ueq, Uanis(C26') \\sim Ueq, Uanis(C27') \\sim Ueq,
Uanis(C28') \\sim Ueq, Uanis(S2') \\sim Ueq: with sigma of 0.01 and sigma for
terminal atoms of 0.02
Uanis(N7) \\sim Ueq, Uanis(C53) \\sim Ueq, Uanis(C54) \\sim Ueq: with sigma of
0.01 and sigma for terminal atoms of 0.02
Uanis(C25') = Uanis(C26') = Uanis(C27') = Uanis(C28') = Uanis(S2') = Uanis(C25)
= Uanis(S2) = Uanis(C28) = Uanis(C27) = Uanis(C26)
5. Others
 Sof(S2')=Sof(C24')=Sof(H24')=Sof(C25')=Sof(C26')=Sof(H26')=Sof(C27')=
 Sof(H27')=Sof(C28')=Sof(H28')=1-FVAR(1)
 Sof(S2)=Sof(C24)=Sof(H24)=Sof(C25)=Sof(C26)=Sof(H26)=Sof(C27)=Sof(H27)=
 Sof(C28)=Sof(H28)=FVAR(1)
 Fixed Sof: N7(0.5) C53(0.5) C54(0.5) H54A(0.5) H54B(0.5) H54C(0.5)
6.a Aromatic/amide H refined with riding coordinates:
 C1(H1), C2(H2), C3(H3), C6(H6), C7(H7), C10(H10), C12(H12), C13(H13),
 C14(H14), C15(H15), C16(H16), C17(H17), C20(H20), C21(H21), C24(H24), C26(H26),
  C27(H27), C28(H28), C24'(H24'), C26'(H26'), C27'(H27'), C28'(H28'), C29(H29),
 C30(H30), C31(H31), C34(H34), C35(H35), C38(H38), C40(H40), C41(H41), C42(H42),
  C45(H45), C50(H50)
6.b Idealised Me refined as rotating group:
 C43(H43A,H43B,H43C), C47(H47A,H47B,H47C), C48(H48A,H48B,H48C), C52(H52A,H52B,
 H52C), C54(H54A,H54B,H54C)
;
_olex2_submission_special_instructions 'No special instructions were received'

loop_
_space_group_symop_operation_xyz
'x, y, z'
'-x+1/2, y+1/2, -z+1/2'
'-x, -y, -z'
'x-1/2, -y-1/2, z-1/2'

loop_
_atom_site_label
_atom_site_type_symbol
_atom_site_fract_x
_atom_site_fract_y
_atom_site_fract_z
_atom_site_U_iso_or_equiv
_atom_site_adp_type
_atom_site_occupancy
_atom_site_site_symmetry_order
_atom_site_calc_flag
_atom_site_refinement_flags_posn
_atom_site_refinement_flags_adp
_atom_site_refinement_flags_occupancy
_atom_site_disorder_assembly
_atom_site_disorder_group
Dy1 Dy 0.51534(2) 0.18176(2) 0.07788(2) 0.02141(5) Uani 1 1 d . . . . .
Dy2 Dy 0.37702(2) -0.03267(2) -0.00156(2) 0.02135(5) Uani 1 1 d . . . . .
S1 S 1.08182(8) 0.61675(11) 0.16352(5) 0.0544(3) Uani 1 1 d . . . . .
S3 S 0.31092(9) -0.32290(10) 0.31590(4) 0.0525(3) Uani 1 1 d . . . . .
O1 O 0.64259(16) 0.20020(19) 0.04202(9) 0.0262(5) Uani 1 1 d . . . . .
O2 O 0.60075(16) 0.02571(19) 0.08261(8) 0.0262(5) Uani 1 1 d . . . . .
O3 O 0.40168(16) 0.04989(18) 0.07498(8) 0.0244(5) Uani 1 1 d . . . . .
O4 O 0.42319(18) 0.2802(2) 0.11510(10) 0.0331(6) Uani 1 1 d . . . . .
O5 O 0.45642(18) 0.31170(19) 0.02306(10) 0.0314(6) Uani 1 1 d . . . . .
O6 O 0.28528(16) 0.1097(2) -0.02967(9) 0.0292(5) Uani 1 1 d . . . . .
O7 O 0.23881(16) -0.0665(2) 0.01583(10) 0.0316(6) Uani 1 1 d . . . . .
O8 O 0.48095(15) 0.10361(18) 0.00177(8) 0.0216(5) Uani 1 1 d D . . . .
N1 N 0.6215(2) 0.3296(2) 0.11375(11) 0.0301(7) Uani 1 1 d . . . . .
N2 N 0.9086(2) 0.4990(3) 0.11195(13) 0.0383(8) Uani 1 1 d . . . . .
N3 N 0.5681(2) 0.1147(3) 0.16287(11) 0.0289(6) Uani 1 1 d . . . . .
N4 N 0.6193(2) -0.2145(3) 0.24978(12) 0.0395(8) Uani 1 1 d D . . . .
N5 N 0.40694(19) -0.1611(2) 0.06900(11) 0.0257(6) Uani 1 1 d . . . . .
N6 N 0.3568(2) -0.1937(3) 0.23277(12) 0.0343(7) Uani 1 1 d . . . . .
C1 C 0.6099(3) 0.3959(3) 0.14787(14) 0.0374(9) Uani 1 1 d . . . . .
H1 H 0.556638 0.389781 0.160033 0.045 Uiso 1 1 calc R . . . .
C2 C 0.6720(3) 0.4747(3) 0.16714(15) 0.0419(10) Uani 1 1 d . . . . .
H2 H 0.661288 0.519125 0.192173 0.050 Uiso 1 1 calc R . . . .
C3 C 0.7476(3) 0.4863(3) 0.14943(14) 0.0352(9) Uani 1 1 d . . . . .
H3 H 0.789999 0.539499 0.161919 0.042 Uiso 1 1 calc R . . . .
C4 C 0.7632(2) 0.4193(3) 0.11246(13) 0.0291(7) Uani 1 1 d . . . . .
C5 C 0.8394(3) 0.4279(3) 0.09124(15) 0.0338(8) Uani 1 1 d . . . . .
C6 C 0.8454(3) 0.3610(3) 0.05388(16) 0.0374(9) Uani 1 1 d . . . . .
H6 H 0.896258 0.366347 0.039561 0.045 Uiso 1 1 calc R . . . .
C7 C 0.7795(3) 0.2851(3) 0.03605(15) 0.0337(8) Uani 1 1 d . . . . .
H7 H 0.785983 0.242095 0.009631 0.040 Uiso 1 1 calc R . . . .
C8 C 0.7051(2) 0.2721(3) 0.05656(13) 0.0268(7) Uani 1 1 d . . . . .
C9 C 0.6970(2) 0.3415(3) 0.09512(13) 0.0265(7) Uani 1 1 d . . . . .
C10 C 0.9559(3) 0.5401(3) 0.08433(17) 0.0404(10) Uani 1 1 d . . . . .
H10 H 0.936648 0.531209 0.050302 0.049 Uiso 1 1 calc R . . . .
C11 C 1.0376(3) 0.5994(3) 0.10285(17) 0.0422(10) Uani 1 1 d . . . . .
C12 C 1.0939(3) 0.6412(4) 0.07586(19) 0.0538(12) Uani 1 1 d . . . . .
H12 H 1.081413 0.639313 0.041479 0.065 Uiso 1 1 calc R . . . .
C13 C 1.1718(3) 0.6871(4) 0.1042(2) 0.0557(13) Uani 1 1 d . . . . .
H13 H 1.217514 0.719510 0.091150 0.067 Uiso 1 1 calc R . . . .
C14 C 1.1745(3) 0.6800(4) 0.1522(2) 0.0577(14) Uani 1 1 d . . . . .
H14 H 1.222068 0.706936 0.176685 0.069 Uiso 1 1 calc R . . . .
C15 C 0.5569(3) 0.1603(3) 0.20310(14) 0.0341(8) Uani 1 1 d . . . . .
H15 H 0.542028 0.232571 0.202061 0.041 Uiso 1 1 calc R . . . .
C16 C 0.5661(3) 0.1071(3) 0.24719(14) 0.0373(9) Uani 1 1 d . . . . .
H16 H 0.559581 0.143530 0.275480 0.045 Uiso 1 1 calc R . . . .
C17 C 0.5844(3) 0.0024(3) 0.24918(13) 0.0350(9) Uani 1 1 d . . . . .
H17 H 0.587543 -0.035221 0.278456 0.042 Uiso 1 1 calc R . . . .
C18 C 0.5985(2) -0.0496(3) 0.20748(13) 0.0299(8) Uani 1 1 d . . . . .
C19 C 0.6197(3) -0.1581(3) 0.20708(14) 0.0324(8) Uani 1 1 d . . . . .
C20 C 0.6350(3) -0.2007(3) 0.16432(14) 0.0337(8) Uani 1 1 d . . . . .
H20 H 0.649516 -0.272848 0.163481 0.040 Uiso 1 1 calc R . . . .
C21 C 0.6297(3) -0.1403(3) 0.12256(13) 0.0305(8) Uani 1 1 d . . . . .
H21 H 0.641631 -0.172428 0.094348 0.037 Uiso 1 1 calc R . . . .
C22 C 0.6073(2) -0.0348(3) 0.12119(12) 0.0265(7) Uani 1 1 d . . . . .
C23 C 0.5914(2) 0.0107(3) 0.16480(12) 0.0268(7) Uani 1 1 d . . . . .
S2 S 0.59609(12) -0.31152(12) 0.34381(5) 0.0525(3) Uani 0.829(2) 1 d . U P A 1
C24 C 0.6610(3) -0.2992(4) 0.26025(17) 0.0356(10) Uani 0.829(2) 1 d D U P A 1
H24 H 0.697793 -0.324809 0.239650 0.043 Uiso 0.829(2) 1 calc R . P A 1
C25 C 0.6545(5) -0.3588(5) 0.3028(2) 0.0525(3) Uani 0.829(2) 1 d D U P A 1
C26 C 0.6899(5) -0.4545(5) 0.3163(2) 0.0525(3) Uani 0.829(2) 1 d . U P A 1
H26 H 0.724223 -0.493104 0.297951 0.063 Uiso 0.829(2) 1 calc R . P A 1
C27 C 0.6713(5) -0.4910(5) 0.3595(2) 0.0525(3) Uani 0.829(2) 1 d . U P A 1
H27 H 0.690764 -0.556967 0.373387 0.063 Uiso 0.829(2) 1 calc R . P A 1
C28 C 0.6225(5) -0.4217(5) 0.3793(2) 0.0525(3) Uani 0.829(2) 1 d . U P A 1
H28 H 0.604854 -0.432512 0.409182 0.063 Uiso 0.829(2) 1 calc R . P A 1
S2' S 0.6842(6) -0.3530(6) 0.3398(3) 0.0525(3) Uani 0.171(2) 1 d D U P A 2
C24' C 0.6051(15) -0.3155(8) 0.2445(7) 0.036(5) Uani 0.171(2) 1 d D U P A 2
H24' H 0.586326 -0.342640 0.212606 0.043 Uiso 0.171(2) 1 calc R . P A 2
C25' C 0.6167(8) -0.3882(13) 0.2851(4) 0.0525(3) Uani 0.171(2) 1 d D U P A 2
C26' C 0.5824(14) -0.4863(14) 0.2886(8) 0.0525(3) Uani 0.171(2) 1 d D U P A 2
H26' H 0.543298 -0.521625 0.262741 0.063 Uiso 0.171(2) 1 calc R . P A 2
C27' C 0.6123(16) -0.5288(19) 0.3359(7) 0.0525(3) Uani 0.171(2) 1 d D U P A 2
H27' H 0.594648 -0.596663 0.343989 0.063 Uiso 0.171(2) 1 calc R . P A 2
C28' C 0.6680(14) -0.4669(11) 0.3691(8) 0.0525(3) Uani 0.171(2) 1 d D U P A 2
H28' H 0.692864 -0.483672 0.402066 0.063 Uiso 0.171(2) 1 calc R . P A 2
C29 C 0.4205(2) -0.2639(3) 0.06800(14) 0.0299(8) Uani 1 1 d . . . . .
H29 H 0.429727 -0.294451 0.038873 0.036 Uiso 1 1 calc R . . . .
C30 C 0.4218(3) -0.3289(3) 0.10795(15) 0.0330(8) Uani 1 1 d . . . . .
H30 H 0.435366 -0.401250 0.106319 0.040 Uiso 1 1 calc R . . . .
C31 C 0.4036(3) -0.2877(3) 0.14930(14) 0.0318(8) Uani 1 1 d . . . . .
H31 H 0.402223 -0.331638 0.176221 0.038 Uiso 1 1 calc R . . . .
C32 C 0.3867(2) -0.1794(3) 0.15173(13) 0.0273(7) Uani 1 1 d . . . . .
C33 C 0.3673(2) -0.1297(3) 0.19321(13) 0.0296(8) Uani 1 1 d . . . . .
C34 C 0.3561(2) -0.0228(3) 0.19291(13) 0.0301(8) Uani 1 1 d . . . . .
H34 H 0.340945 0.010103 0.220169 0.036 Uiso 1 1 calc R . . . .
C35 C 0.3664(2) 0.0393(3) 0.15333(13) 0.0285(7) Uani 1 1 d . . . . .
H35 H 0.359757 0.113074 0.154760 0.034 Uiso 1 1 calc R . . . .
C36 C 0.3862(2) -0.0059(3) 0.11225(12) 0.0247(7) Uani 1 1 d . . . . .
C37 C 0.3929(2) -0.1181(3) 0.11097(12) 0.0233(7) Uani 1 1 d . . . . .
C38 C 0.3903(3) -0.1612(4) 0.27556(15) 0.0443(11) Uani 1 1 d . . . . .
H38 H 0.426781 -0.100080 0.279184 0.053 Uiso 1 1 calc R . . . .
C39 C 0.3759(3) -0.2119(4) 0.31860(16) 0.0468(11) Uani 1 1 d . . . . .
C40 C 0.4088(4) -0.1817(5) 0.36546(18) 0.0622(15) Uani 1 1 d . . . . .
H40 H 0.445437 -0.121554 0.374255 0.075 Uiso 1 1 calc R . . . .
C41 C 0.3824(4) -0.2498(5) 0.39979(19) 0.0696(17) Uani 1 1 d . . . . .
H41 H 0.399078 -0.240317 0.433874 0.083 Uiso 1 1 calc R . . . .
C42 C 0.3309(4) -0.3292(5) 0.37786(19) 0.0674(17) Uani 1 1 d . . . . .
H42 H 0.307987 -0.383058 0.394952 0.081 Uiso 1 1 calc R . . . .
C43 C 0.3276(4) 0.4014(4) 0.1427(2) 0.0637(15) Uani 1 1 d . . . . .
H43A H 0.295723 0.344886 0.155289 0.096 Uiso 1 1 calc GR . . . .
H43B H 0.284679 0.456541 0.129050 0.096 Uiso 1 1 calc GR . . . .
H43C H 0.374025 0.430501 0.169026 0.096 Uiso 1 1 calc GR . . . .
C44 C 0.3716(3) 0.3588(3) 0.10363(16) 0.0362(9) Uani 1 1 d . . . . .
C45 C 0.3566(3) 0.4091(3) 0.05924(16) 0.0402(9) Uani 1 1 d . . . . .
H45 H 0.313987 0.464566 0.053892 0.048 Uiso 1 1 calc R . . . .
C46 C 0.3995(3) 0.3844(3) 0.02161(15) 0.0340(8) Uani 1 1 d . . . . .
C47 C 0.3780(3) 0.4487(4) -0.02413(18) 0.0506(12) Uani 1 1 d . . . . .
H47A H 0.431158 0.489782 -0.026884 0.076 Uiso 1 1 calc GR . . . .
H47B H 0.327740 0.496001 -0.023080 0.076 Uiso 1 1 calc GR . . . .
H47C H 0.361300 0.402119 -0.052167 0.076 Uiso 1 1 calc GR . . . .
C48 C 0.1809(3) 0.2490(4) -0.0452(2) 0.0531(12) Uani 1 1 d . . . . .
H48A H 0.212690 0.302938 -0.023300 0.080 Uiso 1 1 calc GR . . . .
H48B H 0.115671 0.257443 -0.048582 0.080 Uiso 1 1 calc GR . . . .
H48C H 0.195911 0.256097 -0.076968 0.080 Uiso 1 1 calc GR . . . .
C49 C 0.2092(2) 0.1421(3) -0.02461(15) 0.0340(8) Uani 1 1 d . . . . .
C50 C 0.1515(3) 0.0863(3) -0.00183(16) 0.0383(9) Uani 1 1 d . . . . .
H50 H 0.096263 0.118516 0.000583 0.046 Uiso 1 1 calc R . . . .
C51 C 0.1694(3) -0.0137(3) 0.01770(16) 0.0371(9) Uani 1 1 d . . . . .
C52 C 0.1032(4) -0.0654(4) 0.0435(2) 0.0625(15) Uani 1 1 d . . . . .
H52A H 0.077472 -0.127716 0.025474 0.094 Uiso 1 1 calc GR . . . .
H52B H 0.054801 -0.016161 0.045591 0.094 Uiso 1 1 calc GR . . . .
H52C H 0.134745 -0.085891 0.076256 0.094 Uiso 1 1 calc GR . . . .
N7 N 0.5066(7) -0.5875(12) 0.2467(4) 0.104(4) Uani 0.5 1 d . U P B 1
C53 C 0.4702(8) -0.5938(12) 0.2778(5) 0.077(3) Uani 0.5 1 d . U P B 1
C54 C 0.4284(10) -0.5772(10) 0.3123(6) 0.094(5) Uani 0.5 1 d . U P B 1
H54A H 0.363365 -0.586197 0.299920 0.141 Uiso 0.5 1 calc GR . P B 1
H54B H 0.440594 -0.505746 0.324528 0.141 Uiso 0.5 1 calc GR . P B 1
H54C H 0.449576 -0.627155 0.338617 0.141 Uiso 0.5 1 calc GR . P B 1
H8 H 0.462(3) 0.146(3) -0.0190(12) 0.036(12) Uiso 1 1 d D . . . .

loop_
_atom_site_aniso_label
_atom_site_aniso_U_11
_atom_site_aniso_U_22
_atom_site_aniso_U_33
_atom_site_aniso_U_23
_atom_site_aniso_U_13
_atom_site_aniso_U_12
Dy1 0.02461(8) 0.01986(8) 0.02098(8) 0.00068(6) 0.00759(6) 0.00138(6)
Dy2 0.02085(8) 0.02237(8) 0.02224(9) -0.00031(6) 0.00778(6) -0.00014(6)
S1 0.0458(6) 0.0654(8) 0.0539(7) -0.0137(6) 0.0154(5) -0.0244(6)
S3 0.0603(7) 0.0542(7) 0.0400(6) 0.0123(5) 0.0041(5) -0.0223(6)
O1 0.0255(12) 0.0252(12) 0.0289(13) -0.0037(10) 0.0083(10) -0.0040(10)
O2 0.0306(13) 0.0269(13) 0.0218(12) 0.0037(9) 0.0069(10) 0.0061(10)
O3 0.0301(12) 0.0227(12) 0.0234(12) 0.0013(9) 0.0124(10) -0.0023(10)
O4 0.0386(15) 0.0275(13) 0.0376(15) -0.0010(11) 0.0176(12) 0.0044(11)
O5 0.0384(14) 0.0228(13) 0.0330(14) 0.0048(10) 0.0076(11) 0.0044(11)
O6 0.0261(12) 0.0310(13) 0.0318(13) -0.0002(11) 0.0093(10) 0.0039(10)
O7 0.0248(12) 0.0305(13) 0.0420(15) -0.0037(11) 0.0130(11) -0.0021(10)
O8 0.0234(11) 0.0210(11) 0.0212(11) 0.0039(9) 0.0065(9) 0.0009(9)
N1 0.0341(16) 0.0276(16) 0.0290(16) 0.0005(12) 0.0076(13) -0.0011(13)
N2 0.0296(17) 0.0343(18) 0.049(2) -0.0034(15) 0.0045(15) -0.0034(14)
N3 0.0302(15) 0.0334(16) 0.0232(15) 0.0001(12) 0.0060(12) -0.0003(13)
N4 0.047(2) 0.0383(19) 0.0297(17) 0.0094(14) 0.0004(15) -0.0077(16)
N5 0.0270(14) 0.0225(14) 0.0295(15) -0.0009(12) 0.0103(12) -0.0018(11)
N6 0.0371(17) 0.0387(18) 0.0298(17) 0.0037(14) 0.0129(14) -0.0095(14)
C1 0.049(2) 0.032(2) 0.036(2) -0.0058(16) 0.0181(18) -0.0040(18)
C2 0.061(3) 0.033(2) 0.035(2) -0.0125(17) 0.016(2) -0.0077(19)
C3 0.041(2) 0.029(2) 0.032(2) -0.0015(15) 0.0005(16) -0.0035(16)
C4 0.0295(18) 0.0244(17) 0.0304(19) 0.0025(14) 0.0000(14) 0.0004(14)
C5 0.0280(18) 0.0265(18) 0.043(2) 0.0025(16) 0.0004(16) 0.0011(15)
C6 0.0272(18) 0.036(2) 0.049(2) -0.0010(18) 0.0102(17) -0.0049(16)
C7 0.0331(19) 0.0297(19) 0.040(2) -0.0025(16) 0.0125(16) -0.0032(15)
C8 0.0253(17) 0.0242(17) 0.0288(18) 0.0006(14) 0.0016(14) 0.0011(13)
C9 0.0276(17) 0.0251(17) 0.0255(17) 0.0031(13) 0.0027(14) 0.0016(14)
C10 0.032(2) 0.033(2) 0.052(3) 0.0024(18) 0.0021(18) -0.0028(17)
C11 0.034(2) 0.037(2) 0.055(3) -0.0017(19) 0.0081(18) -0.0075(17)
C12 0.050(3) 0.057(3) 0.053(3) 0.002(2) 0.009(2) -0.013(2)
C13 0.041(2) 0.063(3) 0.064(3) 0.001(3) 0.015(2) -0.021(2)
C14 0.040(2) 0.068(3) 0.065(3) -0.009(3) 0.012(2) -0.024(2)
C15 0.043(2) 0.035(2) 0.0266(19) -0.0027(15) 0.0113(16) -0.0009(17)
C16 0.049(2) 0.039(2) 0.0244(18) -0.0056(16) 0.0102(16) -0.0057(18)
C17 0.040(2) 0.043(2) 0.0210(18) 0.0004(15) 0.0050(15) -0.0098(18)
C18 0.0273(17) 0.035(2) 0.0262(18) 0.0032(15) 0.0022(14) -0.0039(15)
C19 0.0341(19) 0.034(2) 0.0272(18) 0.0083(15) 0.0020(15) -0.0029(16)
C20 0.037(2) 0.0280(19) 0.034(2) 0.0065(15) 0.0022(16) 0.0031(15)
C21 0.0340(19) 0.0302(19) 0.0273(18) 0.0031(14) 0.0066(15) 0.0043(15)
C22 0.0262(17) 0.0289(18) 0.0232(17) 0.0041(13) 0.0031(13) 0.0039(14)
C23 0.0270(17) 0.0298(18) 0.0220(17) -0.0001(14) 0.0019(13) -0.0013(14)
S2 0.0742(9) 0.0451(7) 0.0415(7) 0.0080(5) 0.0197(6) 0.0023(6)
C24 0.035(3) 0.039(3) 0.031(2) 0.0028(19) 0.003(2) -0.002(2)
C25 0.0742(9) 0.0451(7) 0.0415(7) 0.0080(5) 0.0197(6) 0.0023(6)
C26 0.0742(9) 0.0451(7) 0.0415(7) 0.0080(5) 0.0197(6) 0.0023(6)
C27 0.0742(9) 0.0451(7) 0.0415(7) 0.0080(5) 0.0197(6) 0.0023(6)
C28 0.0742(9) 0.0451(7) 0.0415(7) 0.0080(5) 0.0197(6) 0.0023(6)
S2' 0.0742(9) 0.0451(7) 0.0415(7) 0.0080(5) 0.0197(6) 0.0023(6)
C24' 0.041(9) 0.036(9) 0.032(8) 0.001(7) 0.010(7) 0.004(7)
C25' 0.0742(9) 0.0451(7) 0.0415(7) 0.0080(5) 0.0197(6) 0.0023(6)
C26' 0.0742(9) 0.0451(7) 0.0415(7) 0.0080(5) 0.0197(6) 0.0023(6)
C27' 0.0742(9) 0.0451(7) 0.0415(7) 0.0080(5) 0.0197(6) 0.0023(6)
C28' 0.0742(9) 0.0451(7) 0.0415(7) 0.0080(5) 0.0197(6) 0.0023(6)
C29 0.0322(18) 0.0264(18) 0.0330(19) -0.0023(15) 0.0112(15) -0.0045(15)
C30 0.037(2) 0.0218(17) 0.042(2) 0.0014(15) 0.0129(17) -0.0037(15)
C31 0.0349(19) 0.0263(18) 0.035(2) 0.0072(15) 0.0103(16) -0.0050(15)
C32 0.0246(16) 0.0291(18) 0.0300(18) 0.0036(14) 0.0099(14) -0.0051(14)
C33 0.0291(18) 0.036(2) 0.0260(18) 0.0015(15) 0.0102(14) -0.0086(15)
C34 0.0323(19) 0.037(2) 0.0244(18) -0.0038(15) 0.0145(15) -0.0055(15)
C35 0.0320(18) 0.0255(17) 0.0325(19) 0.0002(14) 0.0166(15) 0.0011(14)
C36 0.0256(17) 0.0267(17) 0.0244(17) 0.0011(13) 0.0113(13) -0.0030(13)
C37 0.0212(15) 0.0265(17) 0.0242(16) 0.0014(13) 0.0091(12) -0.0016(13)
C38 0.044(2) 0.056(3) 0.034(2) 0.0062(19) 0.0106(18) -0.023(2)
C39 0.050(3) 0.051(3) 0.039(2) 0.004(2) 0.0090(19) -0.023(2)
C40 0.072(3) 0.077(4) 0.035(2) 0.005(2) 0.007(2) -0.035(3)
C41 0.085(4) 0.085(4) 0.037(3) 0.012(3) 0.008(3) -0.023(3)
C42 0.076(4) 0.075(4) 0.046(3) 0.025(3) 0.002(3) -0.032(3)
C43 0.072(4) 0.044(3) 0.089(4) -0.003(3) 0.047(3) 0.015(3)
C44 0.036(2) 0.0246(18) 0.051(2) -0.0077(17) 0.0154(18) -0.0010(15)
C45 0.040(2) 0.0229(19) 0.054(3) -0.0017(17) 0.0035(19) 0.0086(16)
C46 0.0333(19) 0.0235(18) 0.041(2) 0.0017(16) -0.0010(16) -0.0031(15)
C47 0.057(3) 0.034(2) 0.055(3) 0.014(2) 0.000(2) 0.006(2)
C48 0.038(2) 0.036(2) 0.085(4) 0.002(2) 0.012(2) 0.0122(19)
C49 0.0270(18) 0.032(2) 0.041(2) -0.0096(16) 0.0041(16) 0.0052(15)
C50 0.0283(19) 0.033(2) 0.056(3) -0.0090(18) 0.0163(17) 0.0036(16)
C51 0.0273(19) 0.036(2) 0.051(2) -0.0161(18) 0.0163(17) -0.0063(16)
C52 0.052(3) 0.051(3) 0.100(4) -0.001(3) 0.050(3) -0.001(2)
N7 0.071(6) 0.171(11) 0.075(7) -0.079(8) 0.026(6) -0.030(7)
C53 0.063(6) 0.101(8) 0.071(6) -0.030(6) 0.025(5) -0.010(6)
C54 0.088(9) 0.046(6) 0.169(13) -0.016(7) 0.075(9) -0.010(6)

loop_
_atom_type_symbol
_atom_type_description
_atom_type_scat_dispersion_real
_atom_type_scat_dispersion_imag
_atom_type_scat_source
C C 0.0033 0.0016 'International Tables Vol C Tables 4.2.6.8 and 6.1.1.4'
H H 0.0000 0.0000 'International Tables Vol C Tables 4.2.6.8 and 6.1.1.4'
Dy Dy -0.1892 4.4098 'International Tables Vol C Tables 4.2.6.8 and 6.1.1.4'
N N 0.0061 0.0033 'International Tables Vol C Tables 4.2.6.8 and 6.1.1.4'
O O 0.0106 0.0060 'International Tables Vol C Tables 4.2.6.8 and 6.1.1.4'
S S 0.1246 0.1234 'International Tables Vol C Tables 4.2.6.8 and 6.1.1.4'

loop_
_geom_angle_atom_site_label_1
_geom_angle_atom_site_label_2
_geom_angle_atom_site_label_3
_geom_angle
_geom_angle_site_symmetry_1
_geom_angle_site_symmetry_3
_geom_angle_publ_flag
Dy2 Dy1 Dy2 61.822(11) 3_655 . ?
O1 Dy1 Dy2 42.85(6) . 3_655 ?
O1 Dy1 Dy2 102.18(6) . . ?
O1 Dy1 O3 134.35(8) . . ?
O1 Dy1 N1 66.08(9) . . ?
O1 Dy1 N3 108.84(9) . . ?
O2 Dy1 Dy2 69.93(6) . . ?
O2 Dy1 Dy2 42.26(6) . 3_655 ?
O2 Dy1 O1 67.77(8) . . ?
O2 Dy1 O3 77.99(8) . . ?
O2 Dy1 N1 108.12(9) . . ?
O2 Dy1 N3 66.58(9) . . ?
O3 Dy1 Dy2 91.51(6) . 3_655 ?
O3 Dy1 Dy2 35.56(6) . . ?
O3 Dy1 N1 157.25(9) . . ?
O3 Dy1 N3 82.50(9) . . ?
O4 Dy1 Dy2 110.25(7) . . ?
O4 Dy1 Dy2 169.27(7) . 3_655 ?
O4 Dy1 O1 140.55(9) . . ?
O4 Dy1 O2 144.62(9) . . ?
O4 Dy1 O3 83.92(9) . . ?
O4 Dy1 O5 74.34(9) . . ?
O4 Dy1 O8 128.48(9) . . ?
O4 Dy1 N1 78.91(10) . . ?
O4 Dy1 N3 81.18(10) . . ?
O5 Dy1 Dy2 92.15(7) . . ?
O5 Dy1 Dy2 98.03(7) . 3_655 ?
O5 Dy1 O1 82.79(9) . . ?
O5 Dy1 O2 140.28(9) . . ?
O5 Dy1 O3 108.11(9) . . ?
O5 Dy1 O8 73.26(9) . . ?
O5 Dy1 N1 81.56(10) . . ?
O5 Dy1 N3 151.82(10) . . ?
O8 Dy1 Dy2 40.89(6) . 3_655 ?
O8 Dy1 Dy2 34.25(6) . . ?
O8 Dy1 O1 71.76(8) . . ?
O8 Dy1 O2 72.55(8) . . ?
O8 Dy1 O3 69.71(8) . . ?
O8 Dy1 N1 132.97(9) . . ?
O8 Dy1 N3 134.36(9) . . ?
N1 Dy1 Dy2 167.19(7) . . ?
N1 Dy1 Dy2 107.82(7) . 3_655 ?
N3 Dy1 Dy2 107.91(7) . 3_655 ?
N3 Dy1 Dy2 109.51(7) . . ?
N3 Dy1 N1 80.22(10) . . ?
Dy1 Dy2 Dy1 118.178(11) 3_655 . ?
Dy1 Dy2 Dy2 63.264(9) 3_655 3_655 ?
Dy2 Dy2 Dy1 54.914(6) 3_655 . ?
O1 Dy2 Dy1 42.16(6) 3_655 3_655 ?
O1 Dy2 Dy1 154.15(6) 3_655 . ?
O1 Dy2 Dy2 102.93(6) 3_655 3_655 ?
O1 Dy2 N5 77.46(9) 3_655 . ?
O2 Dy2 Dy1 111.03(6) 3_655 . ?
O2 Dy2 Dy1 41.71(6) 3_655 3_655 ?
O2 Dy2 Dy2 70.76(6) 3_655 3_655 ?
O2 Dy2 O1 66.86(8) 3_655 3_655 ?
O2 Dy2 N5 137.48(9) 3_655 . ?
O3 Dy2 Dy1 36.20(6) . . ?
O3 Dy2 Dy1 142.93(6) . 3_655 ?
O3 Dy2 Dy2 85.59(6) . 3_655 ?
O3 Dy2 O1 143.92(8) . 3_655 ?
O3 Dy2 O2 146.57(8) . 3_655 ?
O3 Dy2 N5 66.68(9) . . ?
O6 Dy2 Dy1 122.37(6) . 3_655 ?
O6 Dy2 Dy1 81.55(6) . . ?
O6 Dy2 Dy2 110.37(6) . 3_655 ?
O6 Dy2 O1 121.94(9) . 3_655 ?
O6 Dy2 O2 80.94(8) . 3_655 ?
O6 Dy2 O3 85.83(9) . . ?
O6 Dy2 O8 77.29(8) . . ?
O6 Dy2 O8 141.83(8) . 3_655 ?
O6 Dy2 N5 139.77(9) . . ?
O7 Dy2 Dy1 114.51(7) . . ?
O7 Dy2 Dy1 126.51(7) . 3_655 ?
O7 Dy2 Dy2 166.56(7) . 3_655 ?
O7 Dy2 O1 84.90(9) . 3_655 ?
O7 Dy2 O2 122.64(9) . 3_655 ?
O7 Dy2 O3 81.77(9) . . ?
O7 Dy2 O6 73.34(9) . . ?
O7 Dy2 O8 140.48(9) . . ?
O7 Dy2 O8 144.35(9) . 3_655 ?
O7 Dy2 N5 74.08(9) . . ?
O8 Dy2 Dy1 40.59(6) 3_655 3_655 ?
O8 Dy2 Dy1 34.06(6) . . ?
O8 Dy2 Dy1 83.79(6) 3_655 . ?
O8 Dy2 Dy1 91.57(6) . 3_655 ?
O8 Dy2 Dy2 35.46(6) 3_655 3_655 ?
O8 Dy2 Dy2 35.51(6) . 3_655 ?
O8 Dy2 O1 70.96(8) 3_655 3_655 ?
O8 Dy2 O1 133.73(8) . 3_655 ?
O8 Dy2 O2 77.01(8) . 3_655 ?
O8 Dy2 O2 71.84(8) 3_655 3_655 ?
O8 Dy2 O3 70.16(8) . . ?
O8 Dy2 O3 102.35(8) 3_655 . ?
O8 Dy2 O8 70.97(9) . 3_655 ?
O8 Dy2 N5 75.30(8) 3_655 . ?
O8 Dy2 N5 116.43(9) . . ?
N5 Dy2 Dy1 91.14(7) . . ?
N5 Dy2 Dy1 96.00(7) . 3_655 ?
N5 Dy2 Dy2 96.73(6) . 3_655 ?
C14 S1 C11 91.8(2) . . ?
C42 S3 C39 91.3(2) . . ?
Dy1 O1 Dy2 94.99(8) . 3_655 ?
C8 O1 Dy1 122.1(2) . . ?
C8 O1 Dy2 140.4(2) . 3_655 ?
Dy1 O2 Dy2 96.03(8) . 3_655 ?
C22 O2 Dy1 118.7(2) . . ?
C22 O2 Dy2 144.2(2) . 3_655 ?
Dy2 O3 Dy1 108.24(9) . . ?
C36 O3 Dy1 126.7(2) . . ?
C36 O3 Dy2 117.7(2) . . ?
C44 O4 Dy1 135.8(3) . . ?
C46 O5 Dy1 135.3(3) . . ?
C49 O6 Dy2 135.4(3) . . ?
C51 O7 Dy2 135.9(3) . . ?
Dy1 O8 Dy2 98.53(8) . 3_655 ?
Dy1 O8 Dy2 111.69(9) . . ?
Dy1 O8 H8 111(3) . . ?
Dy2 O8 Dy2 109.03(9) . 3_655 ?
Dy2 O8 H8 110(3) . . ?
Dy2 O8 H8 116(3) 3_655 . ?
C1 N1 Dy1 126.3(3) . . ?
C1 N1 C9 117.7(3) . . ?
C9 N1 Dy1 116.0(2) . . ?
C10 N2 C5 118.3(4) . . ?
C15 N3 Dy1 126.8(3) . . ?
C15 N3 C23 118.2(3) . . ?
C23 N3 Dy1 113.2(2) . . ?
C24 N4 C19 123.2(4) . . ?
C24' N4 C19 115.9(9) . . ?
C29 N5 Dy2 128.4(2) . . ?
C29 N5 C37 118.0(3) . . ?
C37 N5 Dy2 112.8(2) . . ?
C38 N6 C33 117.9(3) . . ?
N1 C1 H1 118.1 . . ?
N1 C1 C2 123.8(4) . . ?
C2 C1 H1 118.1 . . ?
C1 C2 H2 120.5 . . ?
C3 C2 C1 119.0(4) . . ?
C3 C2 H2 120.5 . . ?
C2 C3 H3 120.0 . . ?
C2 C3 C4 120.0(4) . . ?
C4 C3 H3 120.0 . . ?
C3 C4 C5 123.4(3) . . ?
C3 C4 C9 117.3(3) . . ?
C5 C4 C9 119.2(3) . . ?
N2 C5 C4 118.4(4) . . ?
C6 C5 N2 123.2(4) . . ?
C6 C5 C4 118.2(3) . . ?
C5 C6 H6 118.6 . . ?
C5 C6 C7 122.8(4) . . ?
C7 C6 H6 118.6 . . ?
C6 C7 H7 119.6 . . ?
C8 C7 C6 120.9(4) . . ?
C8 C7 H7 119.6 . . ?
O1 C8 C7 123.2(3) . . ?
O1 C8 C9 119.5(3) . . ?
C7 C8 C9 117.2(3) . . ?
N1 C9 C4 122.2(3) . . ?
N1 C9 C8 116.3(3) . . ?
C4 C9 C8 121.6(3) . . ?
N2 C10 H10 118.6 . . ?
N2 C10 C11 122.8(4) . . ?
C11 C10 H10 118.6 . . ?
C10 C11 S1 123.1(4) . . ?
C12 C11 S1 110.5(3) . . ?
C12 C11 C10 126.2(4) . . ?
C11 C12 H12 123.4 . . ?
C11 C12 C13 113.2(5) . . ?
C13 C12 H12 123.4 . . ?
C12 C13 H13 123.8 . . ?
C14 C13 C12 112.4(4) . . ?
C14 C13 H13 123.8 . . ?
S1 C14 H14 124.0 . . ?
C13 C14 S1 112.0(4) . . ?
C13 C14 H14 124.0 . . ?
N3 C15 H15 118.4 . . ?
N3 C15 C16 123.1(4) . . ?
C16 C15 H15 118.4 . . ?
C15 C16 H16 120.3 . . ?
C17 C16 C15 119.5(4) . . ?
C17 C16 H16 120.3 . . ?
C16 C17 H17 120.2 . . ?
C16 C17 C18 119.6(4) . . ?
C18 C17 H17 120.2 . . ?
C17 C18 C19 122.8(3) . . ?
C17 C18 C23 117.3(4) . . ?
C23 C18 C19 119.9(3) . . ?
N4 C19 C18 116.6(4) . . ?
C20 C19 N4 125.4(4) . . ?
C20 C19 C18 117.9(3) . . ?
C19 C20 H20 119.0 . . ?
C19 C20 C21 122.0(4) . . ?
C21 C20 H20 119.0 . . ?
C20 C21 H21 119.1 . . ?
C22 C21 C20 121.8(4) . . ?
C22 C21 H21 119.1 . . ?
O2 C22 C21 124.4(3) . . ?
O2 C22 C23 118.5(3) . . ?
C21 C22 C23 117.2(3) . . ?
N3 C23 C18 122.1(3) . . ?
N3 C23 C22 116.7(3) . . ?
C18 C23 C22 121.2(3) . . ?
C25 S2 C28 91.1(3) . . ?
N4 C24 H24 119.1 . . ?
N4 C24 C25 121.8(5) . . ?
C25 C24 H24 119.1 . . ?
C24 C25 S2 121.1(4) . . ?
C26 C25 S2 111.0(4) . . ?
C26 C25 C24 127.9(6) . . ?
C25 C26 H26 123.1 . . ?
C25 C26 C27 113.8(6) . . ?
C27 C26 H26 123.1 . . ?
C26 C27 H27 123.8 . . ?
C28 C27 C26 112.4(6) . . ?
C28 C27 H27 123.8 . . ?
S2 C28 H28 124.2 . . ?
C27 C28 S2 111.7(5) . . ?
C27 C28 H28 124.2 . . ?
C25' S2' C28' 95.3(11) . . ?
N4 C24' H24' 118.4 . . ?
N4 C24' C25' 123.3(15) . . ?
C25' C24' H24' 118.4 . . ?
C24' C25' S2' 119.2(14) . . ?
C26' C25' S2' 109.6(14) . . ?
C26' C25' C24' 131.2(13) . . ?
C25' C26' H26' 124.1 . . ?
C25' C26' C27' 112(2) . . ?
C27' C26' H26' 124.1 . . ?
C26' C27' H27' 121.7 . . ?
C28' C27' C26' 117(2) . . ?
C28' C27' H27' 121.7 . . ?
S2' C28' H28' 126.6 . . ?
C27' C28' S2' 106.8(17) . . ?
C27' C28' H28' 126.6 . . ?
N5 C29 H29 118.5 . . ?
N5 C29 C30 122.9(3) . . ?
C30 C29 H29 118.5 . . ?
C29 C30 H30 120.2 . . ?
C31 C30 C29 119.6(4) . . ?
C31 C30 H30 120.2 . . ?
C30 C31 H31 120.2 . . ?
C30 C31 C32 119.5(3) . . ?
C32 C31 H31 120.2 . . ?
C31 C32 C33 123.4(3) . . ?
C31 C32 C37 117.2(3) . . ?
C37 C32 C33 119.3(3) . . ?
C32 C33 N6 118.2(3) . . ?
C34 C33 N6 122.7(3) . . ?
C34 C33 C32 119.1(3) . . ?
C33 C34 H34 119.1 . . ?
C33 C34 C35 121.9(3) . . ?
C35 C34 H34 119.1 . . ?
C34 C35 H35 119.6 . . ?
C36 C35 C34 120.9(3) . . ?
C36 C35 H35 119.6 . . ?
O3 C36 C35 123.1(3) . . ?
O3 C36 C37 119.2(3) . . ?
C35 C36 C37 117.7(3) . . ?
N5 C37 C32 122.5(3) . . ?
N5 C37 C36 116.6(3) . . ?
C32 C37 C36 120.9(3) . . ?
N6 C38 H38 118.2 . . ?
N6 C38 C39 123.6(4) . . ?
C39 C38 H38 118.2 . . ?
C38 C39 S3 121.8(3) . . ?
C40 C39 S3 111.1(3) . . ?
C40 C39 C38 127.1(4) . . ?
C39 C40 H40 123.5 . . ?
C39 C40 C41 113.1(5) . . ?
C41 C40 H40 123.5 . . ?
C40 C41 H41 124.2 . . ?
C42 C41 C40 111.6(5) . . ?
C42 C41 H41 124.2 . . ?
S3 C42 H42 123.5 . . ?
C41 C42 S3 113.0(4) . . ?
C41 C42 H42 123.5 . . ?
H43A C43 H43B 109.5 . . ?
H43A C43 H43C 109.5 . . ?
H43B C43 H43C 109.5 . . ?
C44 C43 H43A 109.5 . . ?
C44 C43 H43B 109.5 . . ?
C44 C43 H43C 109.5 . . ?
O4 C44 C43 116.4(4) . . ?
O4 C44 C45 124.6(4) . . ?
C45 C44 C43 119.0(4) . . ?
C44 C45 H45 117.5 . . ?
C44 C45 C46 125.1(4) . . ?
C46 C45 H45 117.5 . . ?
O5 C46 C45 124.7(4) . . ?
O5 C46 C47 116.5(4) . . ?
C45 C46 C47 118.8(4) . . ?
C46 C47 H47A 109.5 . . ?
C46 C47 H47B 109.5 . . ?
C46 C47 H47C 109.5 . . ?
H47A C47 H47B 109.5 . . ?
H47A C47 H47C 109.5 . . ?
H47B C47 H47C 109.5 . . ?
H48A C48 H48B 109.5 . . ?
H48A C48 H48C 109.5 . . ?
H48B C48 H48C 109.5 . . ?
C49 C48 H48A 109.5 . . ?
C49 C48 H48B 109.5 . . ?
C49 C48 H48C 109.5 . . ?
O6 C49 C48 116.3(4) . . ?
O6 C49 C50 124.6(4) . . ?
C50 C49 C48 119.1(4) . . ?
C49 C50 H50 117.8 . . ?
C49 C50 C51 124.3(4) . . ?
C51 C50 H50 117.8 . . ?
O7 C51 C50 124.5(4) . . ?
O7 C51 C52 115.7(4) . . ?
C50 C51 C52 119.8(4) . . ?
C51 C52 H52A 109.5 . . ?
C51 C52 H52B 109.5 . . ?
C51 C52 H52C 109.5 . . ?
H52A C52 H52B 109.5 . . ?
H52A C52 H52C 109.5 . . ?
H52B C52 H52C 109.5 . . ?
N7 C53 C54 166.5(18) . . ?
C53 C54 H54A 109.5 . . ?
C53 C54 H54B 109.5 . . ?
C53 C54 H54C 109.5 . . ?
H54A C54 H54B 109.5 . . ?
H54A C54 H54C 109.5 . . ?
H54B C54 H54C 109.5 . . ?

loop_
_geom_bond_atom_site_label_1
_geom_bond_atom_site_label_2
_geom_bond_distance
_geom_bond_site_symmetry_2
_geom_bond_publ_flag
Dy1 Dy2 3.8616(4) . ?
Dy1 Dy2 3.5382(4) 3_655 ?
Dy1 O1 2.384(2) . ?
Dy1 O2 2.367(2) . ?
Dy1 O3 2.401(2) . ?
Dy1 O4 2.302(3) . ?
Dy1 O5 2.315(2) . ?
Dy1 O8 2.327(2) . ?
Dy1 N1 2.546(3) . ?
Dy1 N3 2.514(3) . ?
Dy2 Dy2 3.8114(7) 3_655 ?
Dy2 O1 2.415(2) 3_655 ?
Dy2 O2 2.393(2) 3_655 ?
Dy2 O3 2.364(2) . ?
Dy2 O6 2.323(2) . ?
Dy2 O7 2.300(2) . ?
Dy2 O8 2.339(2) . ?
Dy2 O8 2.342(2) 3_655 ?
Dy2 N5 2.548(3) . ?
S1 C11 1.716(5) . ?
S1 C14 1.714(5) . ?
S3 C39 1.721(5) . ?
S3 C42 1.715(5) . ?
O1 C8 1.321(4) . ?
O2 C22 1.324(4) . ?
O3 C36 1.336(4) . ?
O4 C44 1.273(5) . ?
O5 C46 1.264(5) . ?
O6 C49 1.266(4) . ?
O7 C51 1.263(5) . ?
O8 H8 0.806(19) . ?
N1 C1 1.325(5) . ?
N1 C9 1.373(5) . ?
N2 C5 1.415(5) . ?
N2 C10 1.285(6) . ?
N3 C15 1.323(5) . ?
N3 C23 1.373(5) . ?
N4 C19 1.408(5) . ?
N4 C24 1.256(5) . ?
N4 C24' 1.313(9) . ?
N5 C29 1.330(5) . ?
N5 C37 1.368(4) . ?
N6 C33 1.424(5) . ?
N6 C38 1.277(5) . ?
C1 H1 0.9500 . ?
C1 C2 1.406(6) . ?
C2 H2 0.9500 . ?
C2 C3 1.358(6) . ?
C3 H3 0.9500 . ?
C3 C4 1.412(5) . ?
C4 C5 1.421(6) . ?
C4 C9 1.422(5) . ?
C5 C6 1.378(6) . ?
C6 H6 0.9500 . ?
C6 C7 1.406(5) . ?
C7 H7 0.9500 . ?
C7 C8 1.390(5) . ?
C8 C9 1.432(5) . ?
C10 H10 0.9500 . ?
C10 C11 1.450(6) . ?
C11 C12 1.374(7) . ?
C12 H12 0.9500 . ?
C12 C13 1.405(7) . ?
C13 H13 0.9500 . ?
C13 C14 1.353(8) . ?
C14 H14 0.9500 . ?
C15 H15 0.9500 . ?
C15 C16 1.401(5) . ?
C16 H16 0.9500 . ?
C16 C17 1.365(6) . ?
C17 H17 0.9500 . ?
C17 C18 1.412(5) . ?
C18 C19 1.424(5) . ?
C18 C23 1.417(5) . ?
C19 C20 1.392(6) . ?
C20 H20 0.9500 . ?
C20 C21 1.398(5) . ?
C21 H21 0.9500 . ?
C21 C22 1.389(5) . ?
C22 C23 1.433(5) . ?
S2 C25 1.718(6) . ?
S2 C28 1.726(6) . ?
C24 H24 0.9500 . ?
C24 C25 1.446(6) . ?
C25 C26 1.357(8) . ?
C26 H26 0.9500 . ?
C26 C27 1.394(8) . ?
C27 H27 0.9500 . ?
C27 C28 1.354(9) . ?
C28 H28 0.9500 . ?
S2' C25' 1.720(10) . ?
S2' C28' 1.720(10) . ?
C24' H24' 0.9500 . ?
C24' C25' 1.458(10) . ?
C25' C26' 1.370(10) . ?
C26' H26' 0.9500 . ?
C26' C27' 1.423(10) . ?
C27' H27' 0.9500 . ?
C27' C28' 1.371(10) . ?
C28' H28' 0.9500 . ?
C29 H29 0.9500 . ?
C29 C30 1.400(5) . ?
C30 H30 0.9500 . ?
C30 C31 1.366(6) . ?
C31 H31 0.9500 . ?
C31 C32 1.412(5) . ?
C32 C33 1.421(5) . ?
C32 C37 1.414(5) . ?
C33 C34 1.377(5) . ?
C34 H34 0.9500 . ?
C34 C35 1.409(5) . ?
C35 H35 0.9500 . ?
C35 C36 1.389(5) . ?
C36 C37 1.438(5) . ?
C38 H38 0.9500 . ?
C38 C39 1.438(6) . ?
C39 C40 1.367(7) . ?
C40 H40 0.9500 . ?
C40 C41 1.425(7) . ?
C41 H41 0.9500 . ?
C41 C42 1.347(8) . ?
C42 H42 0.9500 . ?
C43 H43A 0.9800 . ?
C43 H43B 0.9800 . ?
C43 H43C 0.9800 . ?
C43 C44 1.512(6) . ?
C44 C45 1.385(6) . ?
C45 H45 0.9500 . ?
C45 C46 1.401(6) . ?
C46 C47 1.507(6) . ?
C47 H47A 0.9800 . ?
C47 H47B 0.9800 . ?
C47 H47C 0.9800 . ?
C48 H48A 0.9800 . ?
C48 H48B 0.9800 . ?
C48 H48C 0.9800 . ?
C48 C49 1.511(6) . ?
C49 C50 1.392(6) . ?
C50 H50 0.9500 . ?
C50 C51 1.395(6) . ?
C51 C52 1.519(6) . ?
C52 H52A 0.9800 . ?
C52 H52B 0.9800 . ?
C52 H52C 0.9800 . ?
N7 C53 1.139(16) . ?
C53 C54 1.295(17) . ?
C54 H54A 0.9800 . ?
C54 H54B 0.9800 . ?
C54 H54C 0.9800 . ?

loop_
_geom_torsion_atom_site_label_1
_geom_torsion_atom_site_label_2
_geom_torsion_atom_site_label_3
_geom_torsion_atom_site_label_4
_geom_torsion
_geom_torsion_site_symmetry_1
_geom_torsion_site_symmetry_2
_geom_torsion_site_symmetry_3
_geom_torsion_site_symmetry_4
_geom_torsion_publ_flag
Dy1 O1 C8 C7 -179.5(3) . . . . ?
Dy1 O1 C8 C9 0.2(4) . . . . ?
Dy1 O2 C22 C21 159.0(3) . . . . ?
Dy1 O2 C22 C23 -21.6(4) . . . . ?
Dy1 O3 C36 C35 57.5(4) . . . . ?
Dy1 O3 C36 C37 -120.5(3) . . . . ?
Dy1 O4 C44 C43 -176.3(3) . . . . ?
Dy1 O4 C44 C45 1.0(6) . . . . ?
Dy1 O5 C46 C45 3.8(6) . . . . ?
Dy1 O5 C46 C47 -176.8(3) . . . . ?
Dy1 N1 C1 C2 178.5(3) . . . . ?
Dy1 N1 C9 C4 -178.6(3) . . . . ?
Dy1 N1 C9 C8 2.4(4) . . . . ?
Dy1 N3 C15 C16 162.4(3) . . . . ?
Dy1 N3 C23 C18 -162.1(3) . . . . ?
Dy1 N3 C23 C22 17.2(4) . . . . ?
Dy2 O1 C8 C7 24.0(6) 3_655 . . . ?
Dy2 O1 C8 C9 -156.3(3) 3_655 . . . ?
Dy2 O2 C22 C21 -6.0(6) 3_655 . . . ?
Dy2 O2 C22 C23 173.4(3) 3_655 . . . ?
Dy2 O3 C36 C35 -156.2(3) . . . . ?
Dy2 O3 C36 C37 25.7(4) . . . . ?
Dy2 O6 C49 C48 172.2(3) . . . . ?
Dy2 O6 C49 C50 -7.8(6) . . . . ?
Dy2 O7 C51 C50 14.9(7) . . . . ?
Dy2 O7 C51 C52 -164.8(3) . . . . ?
Dy2 N5 C29 C30 -169.3(3) . . . . ?
Dy2 N5 C37 C32 166.3(3) . . . . ?
Dy2 N5 C37 C36 -14.8(4) . . . . ?
S1 C11 C12 C13 -0.2(6) . . . . ?
S3 C39 C40 C41 0.9(7) . . . . ?
O1 C8 C9 N1 -1.8(5) . . . . ?
O1 C8 C9 C4 179.2(3) . . . . ?
O2 C22 C23 N3 1.5(5) . . . . ?
O2 C22 C23 C18 -179.2(3) . . . . ?
O3 C36 C37 N5 -5.7(5) . . . . ?
O3 C36 C37 C32 173.1(3) . . . . ?
O4 C44 C45 C46 -3.6(7) . . . . ?
O6 C49 C50 C51 -1.2(7) . . . . ?
N1 C1 C2 C3 1.6(7) . . . . ?
N2 C5 C6 C7 174.9(4) . . . . ?
N2 C10 C11 S1 2.6(6) . . . . ?
N2 C10 C11 C12 176.6(5) . . . . ?
N3 C15 C16 C17 -2.3(6) . . . . ?
N4 C19 C20 C21 176.6(4) . . . . ?
N4 C24 C25 S2 -5.0(8) . . . . ?
N4 C24 C25 C26 174.4(6) . . . . ?
N4 C24' C25' S2' -21.5(15) . . . . ?
N4 C24' C25' C26' 158.7(16) . . . . ?
N5 C29 C30 C31 3.8(6) . . . . ?
N6 C33 C34 C35 -179.7(3) . . . . ?
N6 C38 C39 S3 -0.1(8) . . . . ?
N6 C38 C39 C40 -179.5(6) . . . . ?
C1 N1 C9 C4 2.2(5) . . . . ?
C1 N1 C9 C8 -176.8(3) . . . . ?
C1 C2 C3 C4 -0.4(6) . . . . ?
C2 C3 C4 C5 178.5(4) . . . . ?
C2 C3 C4 C9 0.3(6) . . . . ?
C3 C4 C5 N2 7.7(6) . . . . ?
C3 C4 C5 C6 -177.1(4) . . . . ?
C3 C4 C9 N1 -1.2(5) . . . . ?
C3 C4 C9 C8 177.8(3) . . . . ?
C4 C5 C6 C7 0.0(6) . . . . ?
C5 N2 C10 C11 -169.2(4) . . . . ?
C5 C4 C9 N1 -179.4(3) . . . . ?
C5 C4 C9 C8 -0.5(5) . . . . ?
C5 C6 C7 C8 -1.7(6) . . . . ?
C6 C7 C8 O1 -178.1(4) . . . . ?
C6 C7 C8 C9 2.2(6) . . . . ?
C7 C8 C9 N1 177.9(3) . . . . ?
C7 C8 C9 C4 -1.1(5) . . . . ?
C9 N1 C1 C2 -2.4(6) . . . . ?
C9 C4 C5 N2 -174.2(3) . . . . ?
C9 C4 C5 C6 1.0(5) . . . . ?
C10 N2 C5 C4 -151.4(4) . . . . ?
C10 N2 C5 C6 33.7(6) . . . . ?
C10 C11 C12 C13 -174.9(5) . . . . ?
C11 S1 C14 C13 -0.3(5) . . . . ?
C11 C12 C13 C14 0.1(7) . . . . ?
C12 C13 C14 S1 0.2(7) . . . . ?
C14 S1 C11 C10 175.2(4) . . . . ?
C14 S1 C11 C12 0.3(4) . . . . ?
C15 N3 C23 C18 3.8(5) . . . . ?
C15 N3 C23 C22 -177.0(3) . . . . ?
C15 C16 C17 C18 3.3(6) . . . . ?
C16 C17 C18 C19 178.7(4) . . . . ?
C16 C17 C18 C23 -1.0(6) . . . . ?
C17 C18 C19 N4 4.7(5) . . . . ?
C17 C18 C19 C20 -178.1(4) . . . . ?
C17 C18 C23 N3 -2.6(5) . . . . ?
C17 C18 C23 C22 178.1(3) . . . . ?
C18 C19 C20 C21 -0.3(6) . . . . ?
C19 N4 C24 C25 -175.9(5) . . . . ?
C19 N4 C24' C25' 169.8(9) . . . . ?
C19 C18 C23 N3 177.7(3) . . . . ?
C19 C18 C23 C22 -1.6(5) . . . . ?
C19 C20 C21 C22 -1.1(6) . . . . ?
C20 C21 C22 O2 -179.6(3) . . . . ?
C20 C21 C22 C23 1.1(5) . . . . ?
C21 C22 C23 N3 -179.1(3) . . . . ?
C21 C22 C23 C18 0.2(5) . . . . ?
C23 N3 C15 C16 -1.3(6) . . . . ?
C23 C18 C19 N4 -175.6(3) . . . . ?
C23 C18 C19 C20 1.6(5) . . . . ?
S2 C25 C26 C27 -0.3(8) . . . . ?
C24 N4 C19 C18 -158.3(4) . . . . ?
C24 N4 C19 C20 24.8(6) . . . . ?
C24 C25 C26 C27 -179.8(6) . . . . ?
C25 S2 C28 C27 -1.6(6) . . . . ?
C25 C26 C27 C28 -0.9(9) . . . . ?
C26 C27 C28 S2 1.7(8) . . . . ?
C28 S2 C25 C24 -179.4(6) . . . . ?
C28 S2 C25 C26 1.1(6) . . . . ?
S2' C25' C26' C27' 0.1(4) . . . . ?
C24' N4 C19 C18 155.4(11) . . . . ?
C24' N4 C19 C20 -21.5(12) . . . . ?
C24' C25' C26' C27' 179.9(3) . . . . ?
C25' S2' C28' C27' 0.8(6) . . . . ?
C25' C26' C27' C28' 0.5(6) . . . . ?
C26' C27' C28' S2' -0.9(7) . . . . ?
C28' S2' C25' C24' 179.7(3) . . . . ?
C28' S2' C25' C26' -0.5(4) . . . . ?
C29 N5 C37 C32 -4.1(5) . . . . ?
C29 N5 C37 C36 174.8(3) . . . . ?
C29 C30 C31 C32 -2.2(6) . . . . ?
C30 C31 C32 C33 -179.8(4) . . . . ?
C30 C31 C32 C37 -2.2(5) . . . . ?
C31 C32 C33 N6 -5.6(5) . . . . ?
C31 C32 C33 C34 176.9(4) . . . . ?
C31 C32 C37 N5 5.5(5) . . . . ?
C31 C32 C37 C36 -173.3(3) . . . . ?
C32 C33 C34 C35 -2.3(6) . . . . ?
C33 N6 C38 C39 172.7(4) . . . . ?
C33 C32 C37 N5 -176.8(3) . . . . ?
C33 C32 C37 C36 4.5(5) . . . . ?
C33 C34 C35 C36 1.7(6) . . . . ?
C34 C35 C36 O3 -176.1(3) . . . . ?
C34 C35 C36 C37 2.0(5) . . . . ?
C35 C36 C37 N5 176.1(3) . . . . ?
C35 C36 C37 C32 -5.0(5) . . . . ?
C37 N5 C29 C30 -0.7(5) . . . . ?
C37 C32 C33 N6 176.8(3) . . . . ?
C37 C32 C33 C34 -0.7(5) . . . . ?
C38 N6 C33 C32 140.0(4) . . . . ?
C38 N6 C33 C34 -42.6(6) . . . . ?
C38 C39 C40 C41 -179.6(6) . . . . ?
C39 S3 C42 C41 1.5(6) . . . . ?
C39 C40 C41 C42 0.2(9) . . . . ?
C40 C41 C42 S3 -1.2(8) . . . . ?
C42 S3 C39 C38 179.1(5) . . . . ?
C42 S3 C39 C40 -1.3(5) . . . . ?
C43 C44 C45 C46 173.6(4) . . . . ?
C44 C45 C46 O5 1.3(7) . . . . ?
C44 C45 C46 C47 -178.1(4) . . . . ?
C48 C49 C50 C51 178.7(4) . . . . ?
C49 C50 C51 O7 -2.1(7) . . . . ?
C49 C50 C51 C52 177.6(4) . . . . ?
